data_4073925
loop_
_publ_author_name
'Garc\'ia, M. Esther'
'Ramos, Alberto'
'Ruiz, Miguel A.'
'Lanfranchi, Maurizio'
'Marchio, Luciano'

_publ_section_title
;
 Structure and Bonding in the Unsaturated Hydride- and Hydrocarbyl-Bridged
 Complexes [Mo2(\h5-C5H5)2(\m-X)(\m-PCy2)(CO)2] (X = H, CH3, CH2Ph, Ph).
 Evidence for the Presence of \a-Agostic and \p-Bonding
 Interactions&#x2020;
;
_journal_issue 25
_journal_name_full Organometallics
_journal_page_first 6197
_journal_paper_doi 10.1021/om7007265
_journal_volume 26
_journal_year 2007
_chemical_formula_moiety 'C28.50 H35.75 Cl0.25 Mo2 O2 P'
_chemical_formula_sum 'C28.5 H35.75 Cl0.25 Mo2 O2 P'
_chemical_formula_weight 642.03
_chemical_name_systematic
;
 ?
;
_space_group_IT_number 15
_symmetry_cell_setting monoclinic
_symmetry_space_group_name_Hall '-C 2yc'
_symmetry_space_group_name_H-M 'C 1 2/c 1'
_atom_sites_solution_hydrogens geom
_atom_sites_solution_primary direct
_atom_sites_solution_secondary difmap
_audit_creation_method SHELXL-97
_cell_angle_alpha 90.00
_cell_angle_beta 93.388(15)
_cell_angle_gamma 90.00
_cell_formula_units_Z 8
_cell_length_a 17.751(4)
_cell_length_b 10.243(3)
_cell_length_c 29.979(8)
_cell_measurement_reflns_used 4561
_cell_measurement_temperature 293(2)
_cell_measurement_theta_max 27.05
_cell_measurement_theta_min 2.64
_cell_volume 5441(2)
_computing_cell_refinement SAINT
_computing_data_collection SMART
_computing_data_reduction SAINT
_computing_molecular_graphics ORTEP
_computing_publication_material 'WinGX facilities'
_computing_structure_refinement 'SHELXL-97 (Sheldrick, 1997)'
_computing_structure_solution 'SIR 97'
_diffrn_ambient_temperature 293(2)
_diffrn_measured_fraction_theta_full 0.765
_diffrn_measured_fraction_theta_max 0.765
_diffrn_measurement_device_type 'Bruker SMART area detector'
_diffrn_measurement_method 'theta and omega scan'
_diffrn_radiation_monochromator graphite
_diffrn_radiation_source 'fine-focus sealed tube'
_diffrn_radiation_type MoK\a
_diffrn_radiation_wavelength 0.71073
_diffrn_reflns_av_R_equivalents 0.1764
_diffrn_reflns_av_sigmaI/netI 0.1316
_diffrn_reflns_limit_h_max 22
_diffrn_reflns_limit_h_min -22
_diffrn_reflns_limit_k_max 13
_diffrn_reflns_limit_k_min -13
_diffrn_reflns_limit_l_max 38
_diffrn_reflns_limit_l_min -38
_diffrn_reflns_number 21447
_diffrn_reflns_theta_full 27.05
_diffrn_reflns_theta_max 27.05
_diffrn_reflns_theta_min 2.64
_diffrn_standards_decay_% none
_exptl_absorpt_coefficient_mu 1.028
_exptl_absorpt_correction_T_max 1.000
_exptl_absorpt_correction_T_min 0.679
_exptl_absorpt_correction_type multi-scan
_exptl_absorpt_process_details SADABS
_exptl_crystal_colour black
_exptl_crystal_density_diffrn 1.567
_exptl_crystal_density_method 'not measured'
_exptl_crystal_description plate
_exptl_crystal_F_000 2608
_exptl_crystal_size_max 0.25
_exptl_crystal_size_mid 0.25
_exptl_crystal_size_min 0.05
_refine_diff_density_max 1.099
_refine_diff_density_min -1.063
_refine_diff_density_rms 0.170
_refine_ls_extinction_coef 0.129(8)
_refine_ls_extinction_expression Fc^*^=kFc[1+0.001xFc^2^\l^3^/sin(2\q)]^-1/4^
_refine_ls_extinction_method SHELXL
_refine_ls_goodness_of_fit_ref 1.055
_refine_ls_hydrogen_treatment mixed
_refine_ls_matrix_type full
_refine_ls_number_parameters 213
_refine_ls_number_reflns 4561
_refine_ls_number_restraints 11
_refine_ls_restrained_S_all 1.054
_refine_ls_R_factor_all 0.1433
_refine_ls_R_factor_gt 0.1060
_refine_ls_shift/su_max 0.012
_refine_ls_shift/su_mean 0.002
_refine_ls_structure_factor_coef Fsqd
_refine_ls_weighting_details 'calc w=1/[\s^2^(Fo^2^)+(0.1654P)^2^+0.0000P] where P=(Fo^2^+2Fc^2^)/3'
_refine_ls_weighting_scheme calc
_refine_ls_wR_factor_gt 0.2385
_refine_ls_wR_factor_ref 0.2641
_reflns_number_gt 3326
_reflns_number_total 4561
_reflns_threshold_expression >2sigma(I)
_cod_data_source_file om7007265-file002.cif
_cod_data_source_block compound4
_cod_original_sg_symbol_H-M C2/c
_cod_original_formula_sum 'C28.50 H35.75 Cl0.25 Mo2 O2 P'
_cod_database_code 4073925

loop_
_symmetry_equiv_pos_as_xyz
'x, y, z'
'-x, y, -z+1/2'
'x+1/2, y+1/2, z'
'-x+1/2, y+1/2, -z+1/2'
'-x, -y, -z'
'x, -y, z-1/2'
'-x+1/2, -y+1/2, -z'
'x+1/2, -y+1/2, z-1/2'

loop_
_atom_site_label
_atom_site_type_symbol
_atom_site_fract_x
_atom_site_fract_y
_atom_site_fract_z
_atom_site_U_iso_or_equiv
_atom_site_adp_type
_atom_site_occupancy
_atom_site_symmetry_multiplicity
_atom_site_calc_flag
_atom_site_refinement_flags
_atom_site_disorder_assembly
_atom_site_disorder_group
C1 C -0.0207(10) -0.0534(13) 0.6268(5) 0.060(12) Uiso 0.75 1 d PGU A 1
C2 C -0.0407(9) -0.1201(14) 0.5875(4) 0.055(4) Uiso 0.75 1 d PGU A 1
H2 H -0.0268 -0.0874 0.5603 0.066 Uiso 0.75 1 calc PR A 1
C3 C -0.0815(9) -0.2356(13) 0.5890(4) 0.066(5) Uiso 0.75 1 d PGU A 1
H3 H -0.0950 -0.2803 0.5627 0.079 Uiso 0.75 1 calc PR A 1
C4 C -0.1023(10) -0.2845(14) 0.6297(5) 0.073(6) Uiso 0.75 1 d PGU A 1
H4 H -0.1296 -0.3618 0.6307 0.088 Uiso 0.75 1 calc PR A 1
C5 C -0.0823(10) -0.2178(17) 0.6690(4) 0.103(9) Uiso 0.75 1 d PGU A 1
H5 H -0.0962 -0.2504 0.6963 0.123 Uiso 0.75 1 calc PR A 1
C6 C -0.0414(10) -0.1022(16) 0.6676(4) 0.062(5) Uiso 0.75 1 d PGU A 1
H6 H -0.0280 -0.0576 0.6939 0.075 Uiso 0.75 1 calc PR A 1
Cl1 Cl -0.0150(6) -0.0558(8) 0.6219(4) 0.018(3) Uiso 0.25 1 d P A 2
C7 C 0.0943(8) 0.0694(9) 0.6883(4) 0.043(3) Uani 1 1 d . A .
C8 C 0.2072(8) 0.0162(13) 0.5863(4) 0.070(4) Uiso 1 1 d GU A .
H8 H 0.2258 0.0897 0.5724 0.084 Uiso 1 1 calc R . .
C9 C 0.1573(9) -0.0626(16) 0.5694(5) 0.094(6) Uiso 1 1 d GU A .
H9 H 0.1333 -0.0563 0.5410 0.113 Uiso 1 1 calc R . .
C10 C 0.1463(10) -0.1514(17) 0.5983(6) 0.091(6) Uiso 1 1 d GU A .
H10 H 0.1128 -0.2211 0.5947 0.109 Uiso 1 1 calc R . .
C11 C 0.1894(10) -0.1277(16) 0.6331(5) 0.129(9) Uiso 1 1 d GU A .
H11 H 0.1928 -0.1769 0.6592 0.155 Uiso 1 1 calc R . .
C12 C 0.2270(8) -0.0241(13) 0.6257(4) 0.061(4) Uiso 1 1 d GU A .
H12 H 0.2626 0.0151 0.6454 0.073 Uiso 1 1 calc R . .
C13 C -0.0128(9) 0.1615(13) 0.5595(4) 0.051(3) Uani 1 1 d . . .
C14 C -0.1116(9) 0.2416(16) 0.6731(5) 0.083(5) Uiso 1 1 d G . .
H14 H -0.1052 0.2098 0.7021 0.099 Uiso 1 1 calc R . .
C15 C -0.1524(11) 0.1861(17) 0.6396(5) 0.110(8) Uiso 1 1 d G . .
H15 H -0.1795 0.1087 0.6411 0.132 Uiso 1 1 calc R . .
C16 C -0.1477(10) 0.2607(16) 0.6036(5) 0.092(6) Uiso 1 1 d G . .
H16 H -0.1708 0.2446 0.5755 0.111 Uiso 1 1 calc R . .
C17 C -0.1039(8) 0.3623(13) 0.6148(4) 0.065(4) Uiso 1 1 d G . .
H17 H -0.0911 0.4298 0.5959 0.078 Uiso 1 1 calc R . .
C18 C -0.0816(9) 0.3505(14) 0.6577(4) 0.084(5) Uiso 1 1 d G . .
H18 H -0.0505 0.4083 0.6742 0.101 Uiso 1 1 calc R . .
C19 C 0.1233(9) 0.3767(19) 0.6745(4) 0.063(4) Uani 1 1 d . . .
H19 H 0.0930 0.3393 0.6976 0.075 Uiso 1 1 calc R . .
C20 C 0.1028(10) 0.5236(11) 0.6752(5) 0.059(4) Uani 1 1 d . . .
H20A H 0.1291 0.5690 0.6523 0.071 Uiso 1 1 calc R . .
H20B H 0.0490 0.5341 0.6685 0.071 Uiso 1 1 calc R . .
C21 C 0.1234(12) 0.5800(17) 0.7182(6) 0.078(6) Uani 1 1 d . . .
H21A H 0.0888 0.5467 0.7394 0.094 Uiso 1 1 calc R . .
H21B H 0.1155 0.6735 0.7160 0.094 Uiso 1 1 calc R . .
C22 C 0.2009(12) 0.557(2) 0.7369(6) 0.083(6) Uani 1 1 d . . .
H22A H 0.2047 0.5914 0.7671 0.100 Uiso 1 1 calc R . .
H22B H 0.2349 0.6079 0.7195 0.100 Uiso 1 1 calc R . .
C23 C 0.2280(12) 0.419(2) 0.7382(6) 0.074(5) Uani 1 1 d . . .
H23A H 0.2045 0.3722 0.7618 0.089 Uiso 1 1 calc R . .
H23B H 0.2822 0.4173 0.7444 0.089 Uiso 1 1 calc R . .
C24 C 0.2081(11) 0.356(2) 0.6941(5) 0.080(6) Uani 1 1 d . . .
H24A H 0.2173 0.2630 0.6972 0.097 Uiso 1 1 calc R . .
H24B H 0.2419 0.3892 0.6726 0.097 Uiso 1 1 calc R . .
C25 C 0.1333(9) 0.3622(14) 0.5765(5) 0.052(3) Uani 1 1 d . . .
H25 H 0.1275 0.2963 0.5528 0.062 Uiso 1 1 calc R . .
C26 C 0.0829(11) 0.4772(16) 0.5575(5) 0.068(4) Uani 1 1 d . . .
H26A H 0.0311 0.4470 0.5542 0.081 Uiso 1 1 calc R . .
H26B H 0.0848 0.5472 0.5793 0.081 Uiso 1 1 calc R . .
C27 C 0.1035(11) 0.5313(19) 0.5144(6) 0.076(5) Uani 1 1 d . . .
H27A H 0.0729 0.6075 0.5070 0.091 Uiso 1 1 calc R . .
H27B H 0.0942 0.4669 0.4910 0.091 Uiso 1 1 calc R . .
C28 C 0.1907(14) 0.5707(17) 0.5175(6) 0.083(6) Uani 1 1 d . . .
H28A H 0.2059 0.5983 0.4884 0.099 Uiso 1 1 calc R . .
H28B H 0.1989 0.6429 0.5382 0.099 Uiso 1 1 calc R . .
C29 C 0.2378(11) 0.452(2) 0.5338(6) 0.077(5) Uani 1 1 d . . .
H29A H 0.2358 0.3852 0.5108 0.092 Uiso 1 1 calc R . .
H29B H 0.2900 0.4779 0.5394 0.092 Uiso 1 1 calc R . .
C30 C 0.2086(9) 0.3980(16) 0.5754(5) 0.055(3) Uani 1 1 d . . .
H30A H 0.2386 0.3216 0.5835 0.066 Uiso 1 1 calc R . .
H30B H 0.2186 0.4621 0.5988 0.066 Uiso 1 1 calc R . .
O1 O 0.0945(9) 0.0764(13) 0.7269(3) 0.080(4) Uani 1 1 d . . .
O2 O -0.0077(7) 0.1641(13) 0.5217(4) 0.074(3) Uani 1 1 d . . .
P1 P 0.09509(16) 0.2802(3) 0.62428(10) 0.0345(7) Uani 1 1 d . A .
Mo1 Mo 0.09580(7) 0.04622(11) 0.62428(4) 0.0444(5) Uani 1 1 d . . .
Mo2 Mo -0.02618(6) 0.17929(11) 0.62292(3) 0.0410(5) Uani 1 1 d . A .

loop_
_atom_site_aniso_label
_atom_site_aniso_U_11
_atom_site_aniso_U_22
_atom_site_aniso_U_33
_atom_site_aniso_U_23
_atom_site_aniso_U_13
_atom_site_aniso_U_12
C7 0.067(8) 0.006(4) 0.056(7) 0.001(4) -0.005(6) -0.007(4)
C13 0.080(9) 0.043(7) 0.030(6) 0.009(5) -0.006(5) -0.009(6)
C19 0.065(9) 0.091(12) 0.033(6) -0.013(6) 0.011(6) -0.012(8)
C20 0.089(11) 0.012(5) 0.073(9) -0.001(5) -0.031(8) -0.004(5)
C21 0.098(14) 0.057(10) 0.082(11) -0.045(8) 0.023(9) -0.036(9)
C22 0.087(13) 0.107(16) 0.053(8) -0.016(9) -0.012(8) -0.041(12)
C23 0.080(12) 0.085(13) 0.057(9) -0.002(8) 0.000(8) -0.018(10)
C24 0.075(11) 0.119(17) 0.048(8) 0.034(9) 0.015(7) 0.023(10)
C25 0.058(8) 0.049(7) 0.050(7) 0.005(5) 0.010(6) 0.005(6)
C26 0.081(11) 0.053(9) 0.069(9) -0.025(7) -0.005(8) 0.023(8)
C27 0.078(12) 0.060(10) 0.085(11) 0.011(8) -0.025(9) -0.013(8)
C28 0.135(18) 0.043(8) 0.070(11) 0.017(7) 0.000(11) -0.007(10)
C29 0.066(10) 0.091(13) 0.076(10) -0.013(9) 0.029(8) -0.018(9)
C30 0.059(8) 0.055(8) 0.051(7) 0.015(6) 0.006(6) 0.006(7)
O1 0.128(11) 0.071(8) 0.040(5) 0.009(5) 0.000(6) -0.001(7)
O2 0.078(8) 0.084(8) 0.060(7) -0.001(6) 0.017(5) 0.000(7)
P1 0.0327(14) 0.0261(12) 0.0445(14) -0.0033(11) 0.0015(10) -0.0050(10)
Mo1 0.0469(7) 0.0382(7) 0.0487(7) -0.0033(4) 0.0086(4) 0.0012(5)
Mo2 0.0378(6) 0.0363(6) 0.0490(7) -0.0034(4) 0.0025(4) 0.0051(4)

loop_
_atom_type_symbol
_atom_type_description
_atom_type_scat_dispersion_real
_atom_type_scat_dispersion_imag
_atom_type_scat_source
C C 0.0033 0.0016 'International Tables Vol C Tables 4.2.6.8 and 6.1.1.4'
H H 0.0000 0.0000 'International Tables Vol C Tables 4.2.6.8 and 6.1.1.4'
O O 0.0106 0.0060 'International Tables Vol C Tables 4.2.6.8 and 6.1.1.4'
P P 0.1023 0.0942 'International Tables Vol C Tables 4.2.6.8 and 6.1.1.4'
Mo Mo -1.6832 0.6857 'International Tables Vol C Tables 4.2.6.8 and 6.1.1.4'
Cl Cl 0.1484 0.1585 'International Tables Vol C Tables 4.2.6.8 and 6.1.1.4'

loop_
_geom_angle_atom_site_label_1
_geom_angle_atom_site_label_2
_geom_angle_atom_site_label_3
_geom_angle
C2 C1 C6 120.0
C2 C1 Mo1 111.9(7)
C6 C1 Mo1 118.2(8)
C2 C1 Mo2 116.2(8)
C6 C1 Mo2 113.0(8)
Mo1 C1 Mo2 65.9(3)
C1 C2 C3 120.0
C2 C3 C4 120.0
C3 C4 C5 120.0
C6 C5 C4 120.0
C5 C6 C1 120.0
Mo1 Cl1 Mo2 66.7(2)
O1 C7 Mo1 176.4(10)
C12 C8 C9 108.0
C12 C8 Mo1 77.8(7)
C9 C8 Mo1 72.1(7)
C10 C9 C8 108.0
C10 C9 Mo1 76.3(8)
C8 C9 Mo1 76.1(7)
C9 C10 C11 108.0
C9 C10 Mo1 72.0(7)
C11 C10 Mo1 77.8(7)
C12 C11 C10 108.0
C12 C11 Mo1 74.6(7)
C10 C11 Mo1 71.3(7)
C8 C12 C11 108.0
C8 C12 Mo1 71.2(7)
C11 C12 Mo1 74.9(7)
O2 C13 Mo2 172.8(13)
C18 C14 C15 108.0
C18 C14 Mo2 73.3(7)
C15 C14 Mo2 74.8(7)
C16 C15 C14 108.0
C16 C15 Mo2 74.6(6)
C14 C15 Mo2 71.7(7)
C17 C16 C15 108.0
C17 C16 Mo2 72.7(7)
C15 C16 Mo2 72.4(6)
C16 C17 C18 108.0
C16 C17 Mo2 74.4(7)
C18 C17 Mo2 71.7(6)
C14 C18 C17 108.0
C14 C18 Mo2 73.0(7)
C17 C18 Mo2 74.9(6)
C20 C19 C24 109.9(15)
C20 C19 P1 118.7(11)
C24 C19 P1 115.7(12)
C21 C20 C19 110.8(13)
C20 C21 C22 117.3(16)
C21 C22 C23 116.8(15)
C22 C23 C24 109.2(15)
C23 C24 C19 115.8(15)
C30 C25 C26 108.8(13)
C30 C25 P1 122.9(11)
C26 C25 P1 113.7(11)
C27 C26 C25 115.8(14)
C26 C27 C28 109.5(14)
C29 C28 C27 109.0(15)
C30 C29 C28 110.5(15)
C25 C30 C29 120.2(14)
C25 P1 C19 107.3(7)
C25 P1 Mo2 124.2(5)
C19 P1 Mo2 116.6(5)
C25 P1 Mo1 117.3(5)
C19 P1 Mo1 122.3(6)
Mo2 P1 Mo1 64.64(8)
C7 Mo1 Cl1 91.4(5)
C7 Mo1 C1 87.5(5)
Cl1 Mo1 C1 4.1(5)
C7 Mo1 C9 143.0(6)
Cl1 Mo1 C9 101.8(5)
C1 Mo1 C9 105.8(5)
C7 Mo1 C8 123.8(5)
Cl1 Mo1 C8 133.5(4)
C1 Mo1 C8 137.3(5)
C9 Mo1 C8 31.8(3)
C7 Mo1 C10 117.3(5)
Cl1 Mo1 C10 86.5(5)
C1 Mo1 C10 89.4(6)
C9 Mo1 C10 31.7(3)
C8 Mo1 C10 52.0(5)
C7 Mo1 P1 82.9(3)
Cl1 Mo1 P1 117.7(3)
C1 Mo1 P1 115.9(4)
C9 Mo1 P1 119.0(4)
C8 Mo1 P1 97.8(3)
C10 Mo1 P1 149.1(4)
C7 Mo1 C12 95.1(5)
Cl1 Mo1 C12 134.8(4)
C1 Mo1 C12 136.5(5)
C9 Mo1 C12 51.6(5)
C8 Mo1 C12 30.9(3)
C10 Mo1 C12 51.1(5)
P1 Mo1 C12 107.5(3)
C7 Mo1 C11 91.8(5)
Cl1 Mo1 C11 104.8(5)
C1 Mo1 C11 106.2(6)
C9 Mo1 C11 51.6(5)
C8 Mo1 C11 51.1(4)
C10 Mo1 C11 30.9(3)
P1 Mo1 C11 137.2(4)
C12 Mo1 C11 30.5(3)
C7 Mo1 Mo2 83.6(4)
Cl1 Mo1 Mo2 60.2(3)
C1 Mo1 Mo2 58.5(4)
C9 Mo1 Mo2 132.8(4)
C8 Mo1 Mo2 142.7(3)
C10 Mo1 Mo2 142.0(4)
P1 Mo1 Mo2 57.48(8)
C12 Mo1 Mo2 165.0(3)
C11 Mo1 Mo2 164.1(4)
C13 Mo2 C14 142.7(6)
C13 Mo2 C18 126.8(5)
C14 Mo2 C18 33.8(3)
C13 Mo2 C15 112.9(6)
C14 Mo2 C15 33.5(3)
C18 Mo2 C15 55.5(5)
C13 Mo2 C17 94.5(5)
C14 Mo2 C17 55.5(5)
C18 Mo2 C17 33.4(3)
C15 Mo2 C17 55.0(5)
C13 Mo2 C16 87.5(6)
C14 Mo2 C16 55.2(5)
C18 Mo2 C16 55.2(5)
C15 Mo2 C16 33.0(3)
C17 Mo2 C16 33.0(3)
C13 Mo2 P1 83.9(5)
C14 Mo2 P1 120.0(4)
C18 Mo2 P1 94.1(4)
C15 Mo2 P1 149.7(4)
C17 Mo2 P1 100.4(3)
C16 Mo2 P1 131.6(4)
C13 Mo2 C1 87.0(5)
C14 Mo2 C1 105.8(6)
C18 Mo2 C1 139.3(5)
C15 Mo2 C1 93.2(6)
C17 Mo2 C1 146.1(5)
C16 Mo2 C1 113.6(6)
P1 Mo2 C1 113.4(4)
C13 Mo2 Cl1 83.1(5)
C14 Mo2 Cl1 110.1(5)
C18 Mo2 Cl1 143.7(5)
C15 Mo2 Cl1 96.5(5)
C17 Mo2 Cl1 148.0(4)
C16 Mo2 Cl1 115.1(4)
P1 Mo2 Cl1 110.9(3)
C1 Mo2 Cl1 4.4(5)
C13 Mo2 Mo1 79.2(5)
C14 Mo2 Mo1 137.0(4)
C18 Mo2 Mo1 141.9(4)
C15 Mo2 Mo1 147.0(4)
C17 Mo2 Mo1 157.7(3)
C16 Mo2 Mo1 162.9(4)
P1 Mo2 Mo1 57.88(7)
C1 Mo2 Mo1 55.6(4)
Cl1 Mo2 Mo1 53.0(3)

loop_
_geom_bond_atom_site_label_1
_geom_bond_atom_site_label_2
_geom_bond_distance
C1 C2 1.3900
C1 C6 1.3900
C1 Mo1 2.311(14)
C1 Mo2 2.388(14)
C2 C3 1.3900
C3 C4 1.3900
C4 C5 1.3900
C5 C6 1.3900
Cl1 Mo1 2.224(10)
Cl1 Mo2 2.416(9)
C7 O1 1.159(17)
C7 Mo1 1.936(13)
C8 C12 1.280(12)
C8 C9 1.281(12)
C8 Mo1 2.360(14)
C9 C10 1.280(12)
C9 Mo1 2.314(17)
C10 C11 1.281(12)
C10 Mo1 2.365(19)
C11 C12 1.280(12)
C11 Mo1 2.439(19)
C12 Mo1 2.436(14)
C13 O2 1.141(17)
C13 Mo2 1.940(13)
C14 C18 1.330(12)
C14 C15 1.330(12)
C14 Mo2 2.288(16)
C15 C16 1.330(12)
C15 Mo2 2.326(19)
C16 C17 1.330(12)
C16 Mo2 2.352(18)
C17 C18 1.330(12)
C17 Mo2 2.332(15)
C18 Mo2 2.292(16)
C19 C20 1.55(2)
C19 C24 1.60(2)
C19 P1 1.845(14)
C20 C21 1.44(2)
C21 C22 1.47(3)
C22 C23 1.49(3)
C23 C24 1.50(3)
C25 C30 1.39(2)
C25 C26 1.57(2)
C25 P1 1.825(14)
C26 C27 1.47(3)
C27 C28 1.60(3)
C28 C29 1.54(3)
C29 C30 1.48(2)
P1 Mo2 2.386(3)
P1 Mo1 2.396(3)
Mo1 Mo2 2.5569(15)
